data_4000479
_journal_name_full 'Chemistry of Materials'
_journal_paper_doi 10.1021/cm0487472
_journal_year 2004
_chemical_formula_sum 'Ga0.35 Ge0.15 La O2.33'
_chemical_formula_weight 211.40
_space_group_IT_number 14
_symmetry_cell_setting monoclinic
_symmetry_space_group_name_Hall '-P 2ybc'
_symmetry_space_group_name_H-M 'P 1 21/c 1'
_cell_angle_alpha 90.0
_cell_angle_beta 110.175(5)
_cell_angle_gamma 90.0
_cell_formula_units_Z 16
_cell_length_a 8.06422(17)
_cell_length_b 11.15783(27)
_cell_length_c 11.6910(5)
_cell_volume 987.40308
_cod_database_code 4000479

loop_
_symmetry_equiv_pos_site_id
_symmetry_equiv_pos_as_xyz
1 +x,+y,+z
2 -x,+y+1/2,-z+1/2
-1 -x,-y,-z
-2 +x,-y+1/2,+z+1/2

loop_
_atom_site_type_symbol
_atom_site_label
_atom_site_fract_x
_atom_site_fract_y
_atom_site_fract_z
_atom_site_occupancy
_atom_site_thermal_displace_type
_atom_site_U_iso_or_equiv
_atom_site_symmetry_multiplicity
GA Ga1 0.1585(17) 0.1896(14) 0.1240(13) 0.7 Uiso 0.016(4) 4
GA Ga2 0.6781(22) 0.1932(13) 0.1243(13) 0.7 Uiso 0.020(4) 4
LA La1 0.5272(24) 0.0910(15) 0.7964(13) 1.0 Uiso 0.020(4) 4
LA La2 0.0325(19) 0.0871(13) 0.8026(11) 1.0 Uiso 0.0107(33) 4
LA La3 0.3463(19) 0.1280(12) 0.4234(12) 1.0 Uiso 0.0061(30) 4
LA La4 0.8411(22) 0.1246(12) 0.4262(12) 1.0 Uiso 0.0069(33) 4
O O1 0.7951(25) 0.2231(18) 0.7598(19) 1.0 Uiso 0.030(6) 4
O O2 0.2371(23) 0.2099(15) 0.7586(15) 1.0 Uiso 0.016(4) 4
O O3 0.2154(27) 0.0409(12) 0.1847(11) 1.0 Uiso 0.009(4) 4
O O4 0.0966(26) 0.2345(22) 0.9659(16) 1.0 Uiso 0.021(5) 4
O O5 0.440(4) 0.2224(20) 0.1232(21) 0.76(4) Uiso 0.0343(30) 4
O O6 0.613(4) 0.2301(25) 0.9770(20) 1.0 Uiso 0.040(6) 4
O O7 0.7120(35) 0.0368(16) 0.1574(15) 1.0 Uiso 0.044(6) 4
O O8 0.0868(29) 0.0010(17) 0.4006(19) 1.0 Uiso 0.021(5) 4
O O9 0.5721(23) 0.0052(13) 0.3948(16) 1.0 Uiso -0.0023(35) 4
GE Ge1 0.1585(17) 0.1896(14) 0.1240(13) 0.3 Uiso 0.016(4) 4
GE Ge2 0.6781(22) 0.1932(13) 0.1243(13) 0.3 Uiso 0.020(4) 4
O O10 0.072(7) 0.7474(28) 0.3859(32) 0.54(4) Uiso 0.0343(30) 4
